data_2016040
loop_
_publ_author_name
'Juan Granifo'
'Ricardo Baggio'

_publ_section_title
;Poly[[aquabis(\m~2~-isonicotinato-\k^3^<i>N</i>:<i>O</i>,<i>O</i>')cadmium(II)]
 1,4-di-3-pyridyl-2,3-diaza-1,3-butadiene hemisolvate]
;
_journal_coeditor_code GD3116
_journal_issue 7
_journal_name_full 'Acta Crystallographica Section C'
_journal_page_first m327
_journal_page_last m330
_journal_paper_doi 10.1107/S0108270107026698
_journal_volume 63
_journal_year 2007
_chemical_formula_iupac '[Cd (C6 H4 N O2)2 (H2 O)] , 0.5C12 H10 N4'
_chemical_formula_moiety 'C12 H10 Cd1 N2 O5 , 0.5C12 H10 N4'
_chemical_formula_sum 'C18 H15 Cd N4 O5'
_chemical_formula_weight 1919.00
_chemical_name_systematic
;
Poly[[aquabis(\m~2~-isonicotinato-\k^3^N:O,O')cadmium(II)]
1,4-di-3-pyridyl-2,3-diaza-1,3-butadiene hemisolvate]
;
_space_group_IT_number 61
_symmetry_cell_setting orthorhombic
_symmetry_space_group_name_Hall '-P 2ac 2ab'
_symmetry_space_group_name_H-M 'P b c a'
_atom_sites_solution_hydrogens geom
_atom_sites_solution_primary direct
_atom_sites_solution_secondary difmap
_audit_creation_method SHELXL97
_cell_angle_alpha 90.00
_cell_angle_beta 90.00
_cell_angle_gamma 90.00
_cell_formula_units_Z 2
_cell_length_a 11.882(7)
_cell_length_b 15.518(5)
_cell_length_c 20.637(8)
_cell_measurement_reflns_used 25
_cell_measurement_temperature 294(2)
_cell_measurement_theta_max 12.5
_cell_measurement_theta_min 10
_cell_volume 3805(3)
_computing_cell_refinement 'MSC/AFC Diffractometer Control Software'
_computing_data_collection
;
MSC/AFC Diffractometer Control Software (Molecular Structure Corporation,
1988)
;
_computing_data_reduction 'MSC/AFC Diffractometer Control Software'
_computing_molecular_graphics 'SHELXTL-NT (Sheldrick, 2000)'
_computing_publication_material 'SHELXTL-NT and PLATON (Spek, 2003)'
_computing_structure_refinement 'SHELXL97 (Sheldrick, 1997)'
_computing_structure_solution 'SHELXS97 (Sheldrick, 1997)'
_diffrn_ambient_temperature 294(2)
_diffrn_measured_fraction_theta_full 0.999
_diffrn_measured_fraction_theta_max 0.999
_diffrn_measurement_device 'Rigaku AFC-6S'
_diffrn_measurement_method \w/2\q
_diffrn_radiation_monochromator graphite
_diffrn_radiation_source 'fine-focus sealed tube'
_diffrn_radiation_type MoK\a
_diffrn_radiation_wavelength 0.71073
_diffrn_reflns_av_R_equivalents 0.064
_diffrn_reflns_av_sigmaI/netI 0.1354
_diffrn_reflns_limit_h_max 14
_diffrn_reflns_limit_h_min -1
_diffrn_reflns_limit_k_max 19
_diffrn_reflns_limit_k_min -1
_diffrn_reflns_limit_l_max 25
_diffrn_reflns_limit_l_min -1
_diffrn_reflns_number 4656
_diffrn_reflns_theta_full 25.99
_diffrn_reflns_theta_max 25.99
_diffrn_reflns_theta_min 1.97
_diffrn_standards_decay_% <2
_diffrn_standards_interval_count 150
_diffrn_standards_number 3
_exptl_absorpt_coefficient_mu 1.185
_exptl_absorpt_correction_T_max 0.79
_exptl_absorpt_correction_T_min 0.72
_exptl_absorpt_correction_type psi-scan
_exptl_absorpt_process_details '(North <i>et al.</i>,  1968)'
_exptl_crystal_colour yellow
_exptl_crystal_density_diffrn 1.675
_exptl_crystal_density_method 'not measured'
_exptl_crystal_description block
_exptl_crystal_F_000 1912
_exptl_crystal_size_max 0.32
_exptl_crystal_size_mid 0.24
_exptl_crystal_size_min 0.20
_refine_diff_density_max 0.819
_refine_diff_density_min -1.453
_refine_ls_extinction_method none
_refine_ls_goodness_of_fit_ref 0.997
_refine_ls_hydrogen_treatment mixed
_refine_ls_matrix_type full
_refine_ls_number_parameters 217
_refine_ls_number_reflns 3735
_refine_ls_number_restraints 23
_refine_ls_restrained_S_all 1.002
_refine_ls_R_factor_all 0.1573
_refine_ls_R_factor_gt 0.0571
_refine_ls_shift/su_max 0.000
_refine_ls_shift/su_mean 0.000
_refine_ls_structure_factor_coef Fsqd
_refine_ls_weighting_details 'calc w = 1/[\s^2^(Fo^2^)+(0.0902P)^2^+8.6P] where P=(Fo^2^+2Fc^2^)/3'
_refine_ls_weighting_scheme calc
_refine_ls_wR_factor_gt 0.1446
_refine_ls_wR_factor_ref 0.1861
_reflns_number_gt 1889
_reflns_number_total 3735
_reflns_threshold_expression I>2\s(I)
_cod_data_source_file gd3116.cif
_cod_data_source_block I
_cod_original_formula_sum 'C18 H15 Cd1 N4 O5'
_cod_database_code 2016040
_cod_database_fobs_code 2016040

loop_
_symmetry_equiv_pos_as_xyz
'x, y, z'
'-x+1/2, -y, z+1/2'
'-x, y+1/2, -z+1/2'
'x+1/2, -y+1/2, -z'
'-x, -y, -z'
'x-1/2, y, -z-1/2'
'x, -y-1/2, z-1/2'
'-x-1/2, y-1/2, z'

loop_
_atom_site_type_symbol
_atom_site_label
_atom_site_fract_x
_atom_site_fract_y
_atom_site_fract_z
_atom_site_U_iso_or_equiv
_atom_site_adp_type
_atom_site_calc_flag
_atom_site_refinement_flags
_atom_site_occupancy
_atom_site_disorder_assembly
_atom_site_disorder_group
C C1' 0.750(2) 0.9259(9) 0.3433(9) 0.059(7) Uiso d PG 0.25 A -1
H H1' 0.7501 0.8834 0.3095 0.071 Uiso d PG 0.25 A -1
C C2' 0.754(3) 1.0118(9) 0.3281(11) 0.081(8) Uiso d PG 0.25 A -1
H H2' 0.7568 1.0302 0.2837 0.097 Uiso d PG 0.25 A -1
C C3' 0.753(2) 1.0718(8) 0.3782(12) 0.073(8) Uiso d PG 0.25 A -1
H H3' 0.7574 1.1319 0.3672 0.088 Uiso d PG 0.25 A -1
N N4' 0.748(2) 1.0500(8) 0.4404(11) 0.074(7) Uiso d PG 0.25 A -1
C C5' 0.7435(19) 0.9659(8) 0.4541(10) 0.057(7) Uiso d PG 0.25 A -1
H H5' 0.7394 0.9494 0.4988 0.069 Uiso d PG 0.25 A -1
C C6' 0.7445(15) 0.9004(8) 0.4077(9) 0.045(7) Uiso d PG 0.25 A -1
C C7' 0.7401(14) 0.8112(8) 0.4281(8) 0.036(6) Uiso d PG 0.25 A -1
H H7' 0.7347 0.7984 0.4736 0.043 Uiso d PG 0.25 A -1
N N8' 0.7431(14) 0.7486(8) 0.3875(7) 0.044(7) Uiso d PG 0.25 A -1
N N9' 0.7388(12) 0.6674(8) 0.4186(7) 0.057(8) Uiso d PG 0.25 A -1
C C10' 0.7418(15) 0.6048(8) 0.3780(7) 0.064(8) Uiso d PG 0.25 A -1
H H10' 0.7471 0.6175 0.3326 0.076 Uiso d PG 0.25 A -1
C C11' 0.7374(13) 0.5156(8) 0.3984(8) 0.051(7) Uiso d PG 0.25 A -1
C C12' 0.738(2) 0.4501(8) 0.3521(8) 0.036(6) Uiso d PG 0.25 A -1
H H12' 0.7424 0.4666 0.3073 0.043 Uiso d PG 0.25 A -1
N N13' 0.7341(19) 0.3659(8) 0.3657(9) 0.034(5) Uiso d PG 0.25 A -1
C C14' 0.7285(16) 0.3441(8) 0.4280(10) 0.037(6) Uiso d PG 0.25 A -1
H H14' 0.7244 0.2841 0.4389 0.045 Uiso d PG 0.25 A -1
C C15' 0.728(2) 0.4042(9) 0.4780(9) 0.033(5) Uiso d PG 0.25 A -1
H H15' 0.7251 0.3858 0.5224 0.039 Uiso d PG 0.25 A -1
C C16' 0.7323(17) 0.4901(8) 0.4629(8) 0.035(6) Uiso d PG 0.25 A -1
H H16' 0.7317 0.5325 0.4967 0.042 Uiso d PG 0.25 A -1
C C1" 0.7916(19) -0.0177(9) 0.4546(10) 0.059(7) Uiso d PG 0.25 B -2
H H1" 0.7899 0.0217 0.4904 0.071 Uiso d PG 0.25 B -2
C C2" 0.804(2) -0.1043(10) 0.4655(12) 0.081(8) Uiso d PG 0.25 B -2
H H2" 0.8106 -0.1262 0.5088 0.097 Uiso d PG 0.25 B -2
C C3" 0.8069(18) -0.1599(9) 0.4127(13) 0.073(8) Uiso d PG 0.25 B -2
H H3" 0.8168 -0.2204 0.4206 0.088 Uiso d PG 0.25 B -2
N N4" 0.797(2) -0.1333(9) 0.3517(12) 0.074(7) Uiso d PG 0.25 B -2
C C5" 0.784(2) -0.0486(9) 0.3422(11) 0.057(7) Uiso d PG 0.25 B -2
H H5" 0.7768 -0.0286 0.2984 0.069 Uiso d PG 0.25 B -2
C C6" 0.7815(14) 0.0128(9) 0.3916(10) 0.045(7) Uiso d PG 0.25 B -2
C C7" 0.7682(14) 0.1031(9) 0.3756(8) 0.036(6) Uiso d PG 0.25 B -2
H H7" 0.7598 0.1193 0.3310 0.043 Uiso d PGD 0.25 B -2
N N8" 0.7674(12) 0.1621(9) 0.4191(7) 0.044(7) Uiso d PG 0.25 B -2
N N9" 0.7546(12) 0.2454(9) 0.3921(7) 0.057(8) Uiso d PG 0.25 B -2
C C10" 0.7537(13) 0.3045(9) 0.4356(7) 0.064(8) Uiso d PG 0.25 B -2
H H10" 0.7621 0.2883 0.4802 0.076 Uiso d PG 0.25 B -2
C C11" 0.7405(12) 0.3948(9) 0.4196(7) 0.051(7) Uiso d PG 0.25 B -2
C C12" 0.7377(19) 0.4561(9) 0.4690(8) 0.036(6) Uiso d PG 0.25 B -2
H H12" 0.7452 0.4362 0.5129 0.043 Uiso d PG 0.25 B -2
N N13" 0.7253(19) 0.5408(9) 0.4595(9) 0.034(5) Uiso d PG 0.25 B -2
C C14" 0.7151(16) 0.5674(9) 0.3986(9) 0.037(6) Uiso d PG 0.25 B -2
H H14" 0.7052 0.6279 0.3906 0.045 Uiso d PG 0.25 B -2
C C15" 0.718(2) 0.5118(9) 0.3457(8) 0.033(5) Uiso d PG 0.25 B -2
H H15" 0.7113 0.5337 0.3024 0.039 Uiso d PG 0.25 B -2
C C16" 0.7304(18) 0.4253(9) 0.3566(7) 0.035(6) Uiso d PG 0.25 B -2
H H16" 0.7321 0.3858 0.3208 0.042 Uiso d PGD 0.25 B -2
Cd Cd1 0.81706(5) 0.23570(4) 0.17417(3) 0.0294(2) Uani d D 1 . .
O O11 1.1848(6) 0.1689(5) -0.1078(3) 0.0501(18) Uani d . 1 . .
O O12 1.0120(7) 0.6696(4) 0.2676(4) 0.059(2) Uani d . 1 . .
N N11 0.9225(8) 0.2304(5) 0.0768(4) 0.045(2) Uani d . 1 . .
C C21 0.9747(10) 0.1616(7) 0.0546(5) 0.053(3) Uani d . 1 . .
H H21 0.9656 0.1104 0.0774 0.064 Uiso calc R 1 . .
C C31 1.0416(9) 0.1599(6) 0.0005(5) 0.044(3) Uani d . 1 . .
H H31 1.0768 0.1088 -0.0115 0.052 Uiso calc R 1 . .
C C41 1.0568(9) 0.2310(6) -0.0351(5) 0.044(3) Uani d . 1 . .
C C51 0.9979(11) 0.3078(8) -0.0158(6) 0.070(4) Uani d . 1 . .
H H51 1.0001 0.3575 -0.0409 0.084 Uiso calc R 1 . .
C C61 0.9382(11) 0.3047(8) 0.0413(6) 0.073(4) Uani d . 1 . .
H H61 0.9067 0.3555 0.0568 0.087 Uiso calc R 1 . .
C C71 1.1373(10) 0.2351(7) -0.0905(5) 0.048(3) Uani d . 1 . .
O O21 1.1626(7) 0.3107(5) -0.1134(4) 0.065(2) Uani d . 1 . .
O O22 1.1421(6) 0.5888(4) 0.3106(3) 0.0447(18) Uani d . 1 . .
N N12 0.8929(6) 0.3642(5) 0.2131(4) 0.0333(18) Uani d . 1 . .
C C22 0.8700(8) 0.4449(6) 0.1867(4) 0.039(2) Uani d . 1 . .
H H22 0.8180 0.4479 0.1531 0.047 Uiso calc R 1 . .
C C32 0.9185(8) 0.5197(6) 0.2066(5) 0.041(2) Uani d . 1 . .
H H32 0.9001 0.5719 0.1873 0.049 Uiso calc R 1 . .
C C42 0.9945(8) 0.5159(6) 0.2557(5) 0.038(2) Uani d . 1 . .
C C52 1.0229(8) 0.4369(6) 0.2854(4) 0.034(2) Uani d . 1 . .
H H52 1.0750 0.4334 0.3189 0.041 Uiso calc R 1 . .
C C62 0.9673(8) 0.3642(6) 0.2611(5) 0.042(2) Uani d . 1 . .
H H62 0.9838 0.3114 0.2802 0.050 Uiso calc R 1 . .
C C72 1.0545(8) 0.5955(6) 0.2794(5) 0.040(2) Uani d . 1 . .
O O1W 0.7024(8) 0.2344(5) 0.2630(4) 0.073(3) Uani d D 1 . .
H H1WA 0.651(7) 0.196(6) 0.261(3) 0.088 Uiso d D 1 . .
H H1WB 0.708(5) 0.2477(12) 0.3025(8) 0.088 Uiso d D 1 . .

loop_
_atom_site_aniso_label
_atom_site_aniso_U_11
_atom_site_aniso_U_22
_atom_site_aniso_U_33
_atom_site_aniso_U_12
_atom_site_aniso_U_13
_atom_site_aniso_U_23
Cd1 0.0328(4) 0.0191(3) 0.0363(4) 0.0001(3) -0.0030(3) 0.0009(3)
O11 0.043(4) 0.053(5) 0.055(4) 0.001(4) 0.018(4) -0.012(3)
O12 0.070(5) 0.020(4) 0.088(6) -0.003(4) -0.028(5) -0.002(4)
N11 0.054(6) 0.026(4) 0.056(5) 0.002(4) 0.017(4) 0.003(4)
C21 0.059(8) 0.044(7) 0.058(7) -0.001(6) 0.017(6) 0.018(5)
C31 0.049(6) 0.033(6) 0.049(6) 0.013(5) 0.002(5) 0.003(4)
C41 0.044(6) 0.040(5) 0.048(6) 0.003(5) 0.029(5) 0.005(5)
C51 0.078(9) 0.070(9) 0.062(8) 0.008(7) 0.041(7) 0.020(7)
C61 0.088(10) 0.050(7) 0.081(9) 0.024(7) 0.042(8) 0.012(7)
C71 0.049(6) 0.050(6) 0.045(6) 0.005(6) 0.007(5) -0.015(6)
O21 0.078(6) 0.064(6) 0.055(5) -0.002(5) 0.027(4) 0.015(4)
O22 0.033(4) 0.018(3) 0.083(5) -0.007(3) -0.013(4) -0.013(3)
N12 0.030(4) 0.022(4) 0.048(5) -0.004(3) 0.002(4) -0.005(4)
C22 0.027(5) 0.042(6) 0.048(6) -0.007(4) -0.014(5) 0.004(5)
C32 0.048(6) 0.032(5) 0.042(6) -0.007(5) -0.011(5) -0.016(4)
C42 0.047(6) 0.020(4) 0.046(6) 0.003(4) 0.002(5) 0.003(4)
C52 0.034(5) 0.023(5) 0.046(6) 0.006(4) -0.010(5) -0.004(4)
C62 0.041(6) 0.021(5) 0.063(7) 0.002(4) -0.010(5) 0.006(4)
C72 0.033(6) 0.020(5) 0.067(7) -0.009(4) 0.000(5) -0.003(4)
O1W 0.102(7) 0.048(5) 0.070(5) -0.024(5) 0.031(5) -0.025(4)

loop_
_atom_type_symbol
_atom_type_description
_atom_type_scat_dispersion_real
_atom_type_scat_dispersion_imag
_atom_type_scat_source
C C 0.0033 0.0016 'International Tables Vol C Tables 4.2.6.8 and 6.1.1.4'
H H 0.0000 0.0000 'International Tables Vol C Tables 4.2.6.8 and 6.1.1.4'
N N 0.0061 0.0033 'International Tables Vol C Tables 4.2.6.8 and 6.1.1.4'
O O 0.0106 0.0060 'International Tables Vol C Tables 4.2.6.8 and 6.1.1.4'
Cd Cd -0.8075 1.2024 'International Tables Vol C Tables 4.2.6.8 and 6.1.1.4'

loop_
_geom_angle_atom_site_label_1
_geom_angle_atom_site_label_2
_geom_angle_atom_site_label_3
_geom_angle_site_symmetry_1
_geom_angle_site_symmetry_3
_geom_angle
C2' C1' C6' . . 119.8
C1' C2' C3' . . 118.8
N4' C3' C2' . . 123.2
C3' N4' C5' . . 117.0
N4' C5' C6' . . 124.5
C1' C6' C5' . . 116.7
C1' C6' C7' . . 123.5
C5' C6' C7' . . 119.8
N8' C7' C6' . . 122.2
C7' N8' N9' . . 112.2
C10' N9' N8' . . 112.2
N9' C10' C11' . . 122.2
C16' C11' C12' . . 116.7
C16' C11' C10' . . 123.5
C12' C11' C10' . . 119.8
N13' C12' C11' . . 124.5
C14' N13' C12' . . 117.0
N13' C14' C15' . . 123.2
C16' C15' C14' . . 118.8
C15' C16' C11' . . 119.8
C2" C1" C6" . . 119.8
C2" C1" H1" . . 120.1
C6" C1" H1" . . 120.1
C1" C2" C3" . . 118.8
C1" C2" H2" . . 120.6
C3" C2" H2" . . 120.6
N4" C3" C2" . . 123.2
N4" C3" H3" . . 118.4
C2" C3" H3" . . 118.4
C3" N4" C5" . . 117.0
N4" C5" C6" . . 124.5
N4" C5" H5" . . 117.7
C6" C5" H5" . . 117.7
C1" C6" C5" . . 116.7
C1" C6" C7" . . 123.5
C5" C6" C7" . . 119.8
N8" C7" C6" . . 122.2
N8" C7" H7" . . 118.9
C6" C7" H7" . . 118.9
C7" N8" N9" . . 112.2
C10" N9" N8" . . 112.2
N9" C10" C11" . . 122.2
N9" C10" H10" . . 118.9
C11" C10" H10" . . 118.9
C16" C11" C12" . . 116.7
C16" C11" C10" . . 123.5
C12" C11" C10" . . 119.8
N13" C12" C11" . . 124.5
N13" C12" H12" . . 117.7
C11" C12" H12" . . 117.8
C14" N13" C12" . . 117.0
N13" C14" C15" . . 123.2
N13" C14" H14" . . 118.4
C15" C14" H14" . . 118.4
C16" C15" C14" . . 118.8
C16" C15" H15" . . 120.6
C14" C15" H15" . . 120.6
C15" C16" C11" . . 119.8
C15" C16" H16" . . 120.1
C11" C16" H16" . . 120.1
O1W Cd1 N12 . . 87.8(3)
O1W Cd1 O22 . 3_745 90.4(3)
N12 Cd1 O22 . 3_745 134.7(3)
O1W Cd1 O21 . 4_455 87.7(3)
N12 Cd1 O21 . 4_455 138.8(3)
O22 Cd1 O21 3_745 4_455 86.3(3)
O1W Cd1 N11 . . 174.7(3)
N12 Cd1 N11 . . 96.8(3)
O22 Cd1 N11 3_745 . 88.3(3)
O21 Cd1 N11 4_455 . 87.1(3)
O1W Cd1 O11 . 4_455 93.9(3)
N12 Cd1 O11 . 4_455 85.8(2)
O22 Cd1 O11 3_745 4_455 139.4(2)
O21 Cd1 O11 4_455 4_455 53.7(3)
N11 Cd1 O11 . 4_455 83.7(3)
O1W Cd1 O12 . 3_745 95.3(3)
N12 Cd1 O12 . 3_745 82.8(2)
O22 Cd1 O12 3_745 3_745 52.3(2)
O21 Cd1 O12 4_455 3_745 138.4(3)
N11 Cd1 O12 . 3_745 88.0(3)
O11 Cd1 O12 4_455 3_745 165.0(2)
C71 O11 Cd1 . 4 87.4(7)
C72 O12 Cd1 . 3_755 87.6(6)
C21 N11 C61 . . 115.5(9)
C21 N11 Cd1 . . 124.9(7)
C61 N11 Cd1 . . 119.5(7)
N11 C21 C31 . . 124.9(10)
N11 C21 H21 . . 117.6
C31 C21 H21 . . 117.6
C41 C31 C21 . . 120.6(10)
C41 C31 H31 . . 119.7
C21 C31 H31 . . 119.7
C31 C41 C51 . . 117.8(9)
C31 C41 C71 . . 122.8(10)
C51 C41 C71 . . 119.3(9)
C61 C51 C41 . . 117.3(10)
C61 C51 H51 . . 121.3
C41 C51 H51 . . 121.3
C51 C61 N11 . . 123.6(11)
C51 C61 H61 . . 118.2
N11 C61 H61 . . 118.2
O11 C71 O21 . . 122.9(10)
O11 C71 C41 . . 118.9(10)
O21 C71 C41 . . 117.7(9)
C71 O21 Cd1 . 4 95.7(6)
C72 O22 Cd1 . 3_755 99.4(6)
C62 N12 C22 . . 115.0(8)
C62 N12 Cd1 . . 120.9(6)
C22 N12 Cd1 . . 124.0(6)
C32 C22 N12 . . 124.5(9)
C32 C22 H22 . . 117.8
N12 C22 H22 . . 117.8
C42 C32 C22 . . 118.1(10)
C42 C32 H32 . . 121.0
C22 C32 H32 . . 121.0
C32 C42 C52 . . 121.4(9)
C32 C42 C72 . . 121.4(9)
C52 C42 C72 . . 117.2(9)
C42 C52 C62 . . 115.5(9)
C42 C52 H52 . . 122.2
C62 C52 H52 . . 122.2
N12 C62 C52 . . 125.5(9)
N12 C62 H62 . . 117.2
C52 C62 H62 . . 117.2
O22 C72 O12 . . 120.7(9)
O22 C72 C42 . . 120.1(9)
O12 C72 C42 . . 119.2(9)
Cd1 O1W H1WA . . 113(4)
Cd1 O1W H1WB . . 136(3)
H1WA O1W H1WB . . 106(4)

loop_
_geom_bond_atom_site_label_1
_geom_bond_atom_site_label_2
_geom_bond_site_symmetry_2
_geom_bond_distance
_geom_bond_publ_flag
C1' C2' . 1.3697 ?
C1' C6' . 1.3888 ?
C1' H1' . 0.9599 ?
C2' C3' . 1.3910 ?
C2' H2' . 0.9599 ?
C3' N4' . 1.3300 ?
C3' H3' . 0.9601 ?
N4' C5' . 1.3366 ?
C5' C6' . 1.3958 ?
C5' H5' . 0.9598 ?
C6' C7' . 1.4481 ?
C7' N8' . 1.2833 ?
C7' H7' . 0.9599 ?
N8' N9' . 1.4149 ?
N9' C10' . 1.2832 ?
C10' C11' . 1.4481 ?
C10' H10' . 0.9599 ?
C11' C16' . 1.3888 ?
C11' C12' . 1.3956 ?
C12' N13' . 1.3367 ?
C12' H12' . 0.9598 ?
N13' C14' . 1.3300 ?
C14' C15' . 1.3910 ?
C14' H14' . 0.9601 ?
C15' C16' . 1.3697 ?
C15' H15' . 0.9599 ?
C16' H16' . 0.9598 ?
C1" C2" . 1.3698 ?
C1" C6" . 1.3890 ?
C1" H1" . 0.9598 ?
C2" C3" . 1.3911 ?
C2" H2" . 0.9599 ?
C3" N4" . 1.3303 ?
C3" H3" . 0.9601 ?
N4" C5" . 1.3366 ?
C5" C6" . 1.3955 ?
C5" H5" . 0.9598 ?
C6" C7" . 1.4480 ?
C7" N8" . 1.2833 ?
C7" H7" . 0.9599 ?
N8" N9" . 1.4148 ?
N9" C10" . 1.2834 ?
C10" C11" . 1.4482 ?
C10" H10" . 0.9601 ?
C11" C16" . 1.3886 ?
C11" C12" . 1.3955 ?
C12" N13" . 1.3367 ?
C12" H12" . 0.9600 ?
N13" C14" . 1.3303 ?
C14" C15" . 1.3909 ?
C14" H14" . 0.9600 ?
C15" C16" . 1.3697 ?
C15" H15" . 0.9600 ?
C16" H16" . 0.9599 ?
Cd1 O1W . 2.285(8) y
Cd1 N12 . 2.331(7) y
Cd1 O22 3_745 2.352(6) y
Cd1 O21 4_455 2.336(8) y
Cd1 N11 . 2.370(8) y
Cd1 O11 4_455 2.557(7) y
Cd1 O12 3_745 2.574(7) y
O11 C71 . 1.225(11) ?
O12 C72 . 1.279(11) ?
N11 C21 . 1.317(13) ?
N11 C61 . 1.379(13) ?
C21 C31 . 1.371(13) ?
C21 H21 . 0.9300 ?
C31 C41 . 1.338(13) ?
C31 H31 . 0.9300 ?
C41 C51 . 1.438(15) ?
C41 C71 . 1.492(13) ?
C51 C61 . 1.376(14) ?
C51 H51 . 0.9300 ?
C61 H61 . 0.9300 ?
C71 O21 . 1.300(13) ?
O22 C72 . 1.229(11) ?
N12 C62 . 1.327(11) ?
N12 C22 . 1.392(12) ?
C22 C32 . 1.359(12) ?
C22 H22 . 0.9300 ?
C32 C42 . 1.357(12) ?
C32 H32 . 0.9300 ?
C42 C52 . 1.411(12) ?
C42 C72 . 1.509(13) ?
C52 C62 . 1.401(12) ?
C52 H52 . 0.9300 ?
C62 H62 . 0.9300 ?
O1W H1WA . 0.85(5) ?
O1W H1WB . 0.84(2) ?

loop_
_geom_hbond_atom_site_label_D
_geom_hbond_atom_site_label_H
_geom_hbond_atom_site_label_A
_geom_hbond_site_symmetry_A
_geom_hbond_distance_DH
_geom_hbond_distance_HA
_geom_hbond_distance_DA
_geom_hbond_angle_DHA
O1W H1WA O12 8_755 0.85(5) 1.98(6) 2.739(12) 148(11)
O1W H1WB N4'' 8_765 0.84(2) 2.11(4) 2.751(17) 132.7(18)
O1W H1WB N8' 8_755 0.84(2) 1.85(4) 2.66(3) 161(5)
O1W H1WB N9'' . 0.84(2) 1.93(4) 2.741(17) 161(4)
O1W H1WB N13' . 0.84(2) 2.27(4) 2.968(18) 139.9(19)
C22 H22 O11 4_455 0.93 2.58 3.258(11) 130.0
C32 H32 O21 5_765 0.93 2.49 3.400(13) 166.3
C52 H52 O11 7_566 0.93 2.55 3.356(11) 144.9
C62 H62 O12 3_745 0.93 2.41 3.087(11) 129.4
